data_7022900
loop_
_publ_author_name
'Pinkas, Ji\<r\'i'
'C\'isa\<rov\'a, Ivana'
'Kubi\<sta, Ji\<r\'i'
'Hor\'a\<cek, Michal'
'Lama\<c, Martin'

_publ_section_title
;
 Synthetic transformations of a pendant nitrile moiety in group 4
 metallocene complexes.
;
_journal_issue 19
_journal_name_full 'Dalton transactions (Cambridge, England : 2003)'
_journal_page_first 7101
_journal_page_last 7110
_journal_paper_doi 10.1039/c3dt50209k
_journal_volume 42
_journal_year 2013
_chemical_compound_source 'synthesized by the authors'
_chemical_formula_moiety 'C32 H37 N Ti'
_chemical_formula_sum 'C32 H37 N Ti'
_chemical_formula_weight 483.53
_chemical_name_systematic
;
?
;
_space_group_IT_number 14
_symmetry_cell_setting monoclinic
_symmetry_space_group_name_Hall '-P 2ybc'
_symmetry_space_group_name_H-M 'P 1 21/c 1'
_atom_sites_solution_hydrogens geom
_atom_sites_solution_primary direct
_atom_sites_solution_secondary difmap
_audit_creation_method SHELXL-97
_cell_angle_alpha 90.00
_cell_angle_beta 97.8400(10)
_cell_angle_gamma 90.00
_cell_formula_units_Z 4
_cell_length_a 13.7350(3)
_cell_length_b 10.8552(3)
_cell_length_c 17.3126(4)
_cell_measurement_reflns_used 8260
_cell_measurement_temperature 150(2)
_cell_measurement_theta_max 27.48
_cell_measurement_theta_min 2.59
_cell_volume 2557.12(11)
_computing_cell_refinement 'Bruker SAINT'
_computing_data_collection 'Bruker APEX2'
_computing_data_reduction 'Bruker SAINT'
_computing_structure_refinement 'SHELXL-97 (Sheldrick, 2008)'
_computing_structure_solution 'SHELXS-97 (Sheldrick, 2008)'
_diffrn_ambient_temperature 150(2)
_diffrn_measured_fraction_theta_full 0.999
_diffrn_measured_fraction_theta_max 0.999
_diffrn_measurement_device_type 'Bruker APEX-II CCD'
_diffrn_measurement_method '\f and \w scans'
_diffrn_radiation_monochromator graphite
_diffrn_radiation_source 'fine-focus sealed tube'
_diffrn_radiation_type MoK\a
_diffrn_radiation_wavelength 0.71073
_diffrn_reflns_av_R_equivalents 0.0185
_diffrn_reflns_av_sigmaI/netI 0.0221
_diffrn_reflns_limit_h_max 17
_diffrn_reflns_limit_h_min -17
_diffrn_reflns_limit_k_max 13
_diffrn_reflns_limit_k_min -14
_diffrn_reflns_limit_l_max 22
_diffrn_reflns_limit_l_min -14
_diffrn_reflns_number 16840
_diffrn_reflns_theta_full 27.50
_diffrn_reflns_theta_max 27.50
_diffrn_reflns_theta_min 2.22
_diffrn_standards_number 0
_exptl_absorpt_coefficient_mu 0.355
_exptl_absorpt_correction_T_max 0.8663
_exptl_absorpt_correction_T_min 0.8559
_exptl_absorpt_correction_type multiscans
_exptl_crystal_density_diffrn 1.256
_exptl_crystal_density_method 'not measured'
_exptl_crystal_description prism
_exptl_crystal_F_000 1032
_exptl_crystal_size_max 0.45
_exptl_crystal_size_mid 0.43
_exptl_crystal_size_min 0.42
_refine_diff_density_max 0.310
_refine_diff_density_min -0.293
_refine_diff_density_rms 0.045
_refine_ls_extinction_method none
_refine_ls_goodness_of_fit_ref 1.025
_refine_ls_hydrogen_treatment constr
_refine_ls_matrix_type full
_refine_ls_number_parameters 314
_refine_ls_number_reflns 5865
_refine_ls_number_restraints 0
_refine_ls_restrained_S_all 1.025
_refine_ls_R_factor_all 0.0386
_refine_ls_R_factor_gt 0.0304
_refine_ls_shift/su_max 0.002
_refine_ls_shift/su_mean 0.000
_refine_ls_structure_factor_coef Fsqd
_refine_ls_weighting_details 'calc w=1/[\s^2^(Fo^2^)+(0.0378P)^2^+1.2154P] where P=(Fo^2^+2Fc^2^)/3'
_refine_ls_weighting_scheme calc
_refine_ls_wR_factor_gt 0.0776
_refine_ls_wR_factor_ref 0.0822
_reflns_number_gt 5064
_reflns_number_total 5865
_reflns_threshold_expression I>2\s(I)
_cod_data_source_file c3dt50209k.txt
_cod_data_source_block ml_51_lamac
_cod_original_cell_volume 2557.11(11)
_cod_original_sg_symbol_H-M 'P 21/c'
_cod_database_code 7022900

loop_
_symmetry_equiv_pos_as_xyz
'x, y, z'
'-x, y+1/2, -z+1/2'
'-x, -y, -z'
'x, -y-1/2, z-1/2'

loop_
_atom_site_label
_atom_site_type_symbol
_atom_site_fract_x
_atom_site_fract_y
_atom_site_fract_z
_atom_site_U_iso_or_equiv
_atom_site_adp_type
_atom_site_occupancy
_atom_site_symmetry_multiplicity
_atom_site_calc_flag
_atom_site_refinement_flags
Ti1 Ti 0.284984(15) 0.33497(2) 0.816675(12) 0.01324(7) Uani 1 1 d .
N1 N 0.14756(7) 0.34901(10) 0.82612(6) 0.0152(2) Uani 1 1 d .
C1 C 0.20354(9) 0.33126(12) 0.68205(7) 0.0176(3) Uani 1 1 d .
C2 C 0.24192(10) 0.21284(13) 0.70034(7) 0.0217(3) Uani 1 1 d .
H2 H 0.2045 0.1397 0.7030 0.026 Uiso 1 1 calc R
C3 C 0.34564(11) 0.22145(15) 0.71409(8) 0.0277(3) Uani 1 1 d .
H3 H 0.3899 0.1548 0.7266 0.033 Uiso 1 1 calc R
C4 C 0.37179(10) 0.34440(15) 0.70618(8) 0.0281(3) Uani 1 1 d .
H4 H 0.4368 0.3761 0.7118 0.034 Uiso 1 1 calc R
C5 C 0.28416(10) 0.41376(14) 0.68827(7) 0.0218(3) Uani 1 1 d .
H5 H 0.2802 0.5006 0.6816 0.026 Uiso 1 1 calc R
C6 C 0.09727(10) 0.36602(12) 0.65669(7) 0.0197(3) Uani 1 1 d .
C7 C 0.03172(11) 0.25175(14) 0.64733(8) 0.0272(3) Uani 1 1 d .
H7A H 0.0525 0.1981 0.6071 0.041 Uiso 1 1 calc R
H7B H -0.0367 0.2768 0.6320 0.041 Uiso 1 1 calc R
H7C H 0.0374 0.2071 0.6969 0.041 Uiso 1 1 calc R
C8 C 0.08960(12) 0.43280(16) 0.57800(8) 0.0310(3) Uani 1 1 d .
H8A H 0.1300 0.5075 0.5836 0.047 Uiso 1 1 calc R
H8B H 0.0209 0.4552 0.5608 0.047 Uiso 1 1 calc R
H8C H 0.1130 0.3784 0.5393 0.047 Uiso 1 1 calc R
C9 C 0.06123(9) 0.45562(13) 0.71687(8) 0.0203(3) Uani 1 1 d .
H9A H 0.1042 0.5291 0.7236 0.024 Uiso 1 1 calc R
H9B H -0.0067 0.4830 0.6984 0.024 Uiso 1 1 calc R
C10 C 0.06457(9) 0.38741(12) 0.79358(7) 0.0163(2) Uani 1 1 d .
C11 C -0.02885(9) 0.35665(12) 0.82523(8) 0.0178(3) Uani 1 1 d .
C12 C -0.02358(10) 0.29972(13) 0.89808(8) 0.0233(3) Uani 1 1 d .
H12 H 0.0389 0.2807 0.9263 0.028 Uiso 1 1 calc R
C13 C -0.10783(11) 0.27058(15) 0.92979(9) 0.0296(3) Uani 1 1 d .
H13 H -0.1027 0.2318 0.9794 0.036 Uiso 1 1 calc R
C14 C -0.19967(11) 0.29769(15) 0.88956(10) 0.0306(3) Uani 1 1 d .
H14 H -0.2574 0.2775 0.9114 0.037 Uiso 1 1 calc R
C15 C -0.20667(10) 0.35408(14) 0.81779(9) 0.0283(3) Uani 1 1 d .
H15 H -0.2695 0.3729 0.7902 0.034 Uiso 1 1 calc R
C16 C -0.12212(10) 0.38369(13) 0.78537(8) 0.0231(3) Uani 1 1 d .
H16 H -0.1278 0.4226 0.7358 0.028 Uiso 1 1 calc R
C17 C 0.31082(9) 0.15051(12) 0.86810(7) 0.0174(2) Uani 1 1 d .
C18 C 0.23358(10) 0.08782(12) 0.89634(8) 0.0210(3) Uani 1 1 d .
H18 H 0.1714 0.1271 0.8935 0.025 Uiso 1 1 calc R
C19 C 0.24472(11) -0.03008(13) 0.92834(9) 0.0284(3) Uani 1 1 d .
H19 H 0.1903 -0.0695 0.9464 0.034 Uiso 1 1 calc R
C20 C 0.33423(11) -0.09024(13) 0.93401(9) 0.0299(3) Uani 1 1 d .
H20 H 0.3418 -0.1703 0.9562 0.036 Uiso 1 1 calc R
C21 C 0.41252(11) -0.03187(13) 0.90688(9) 0.0266(3) Uani 1 1 d .
H21 H 0.4746 -0.0717 0.9104 0.032 Uiso 1 1 calc R
C22 C 0.40018(10) 0.08482(13) 0.87452(8) 0.0222(3) Uani 1 1 d .
H22 H 0.4548 0.1225 0.8557 0.027 Uiso 1 1 calc R
C23 C 0.28303(9) 0.52744(11) 0.88671(7) 0.0166(2) Uani 1 1 d .
C24 C 0.29483(10) 0.43287(12) 0.94401(7) 0.0187(3) Uani 1 1 d .
C25 C 0.38673(10) 0.37597(13) 0.94177(8) 0.0211(3) Uani 1 1 d .
C26 C 0.43150(9) 0.43241(12) 0.88164(8) 0.0204(3) Uani 1 1 d .
C27 C 0.36788(9) 0.52773(12) 0.84832(8) 0.0181(3) Uani 1 1 d .
C28 C 0.20073(10) 0.61911(13) 0.87626(9) 0.0227(3) Uani 1 1 d .
H28A H 0.2113 0.6810 0.9178 0.034 Uiso 1 1 calc R
H28B H 0.1382 0.5767 0.8787 0.034 Uiso 1 1 calc R
H28C H 0.1988 0.6596 0.8255 0.034 Uiso 1 1 calc R
C29 C 0.22601(11) 0.40388(14) 1.00175(8) 0.0273(3) Uani 1 1 d .
H29A H 0.2188 0.3144 1.0057 0.041 Uiso 1 1 calc R
H29B H 0.1617 0.4410 0.9844 0.041 Uiso 1 1 calc R
H29C H 0.2526 0.4373 1.0529 0.041 Uiso 1 1 calc R
C30 C 0.43571(12) 0.28895(14) 1.00246(9) 0.0324(3) Uani 1 1 d .
H30A H 0.4686 0.3362 1.0467 0.049 Uiso 1 1 calc R
H30B H 0.4843 0.2391 0.9800 0.049 Uiso 1 1 calc R
H30C H 0.3862 0.2348 1.0203 0.049 Uiso 1 1 calc R
C31 C 0.53526(10) 0.40859(15) 0.86653(10) 0.0316(3) Uani 1 1 d .
H31A H 0.5814 0.4395 0.9104 0.047 Uiso 1 1 calc R
H31B H 0.5468 0.4509 0.8186 0.047 Uiso 1 1 calc R
H31C H 0.5451 0.3198 0.8607 0.047 Uiso 1 1 calc R
C32 C 0.39307(11) 0.62529(13) 0.79279(9) 0.0257(3) Uani 1 1 d .
H32A H 0.3324 0.6613 0.7656 0.039 Uiso 1 1 calc R
H32B H 0.4309 0.5884 0.7546 0.039 Uiso 1 1 calc R
H32C H 0.4323 0.6898 0.8219 0.039 Uiso 1 1 calc R

loop_
_atom_site_aniso_label
_atom_site_aniso_U_11
_atom_site_aniso_U_22
_atom_site_aniso_U_33
_atom_site_aniso_U_23
_atom_site_aniso_U_13
_atom_site_aniso_U_12
Ti1 0.01081(11) 0.01566(11) 0.01326(11) 0.00109(8) 0.00164(8) 0.00056(8)
N1 0.0145(5) 0.0174(5) 0.0136(5) -0.0007(4) 0.0013(4) -0.0001(4)
C1 0.0204(6) 0.0222(6) 0.0103(5) 0.0005(5) 0.0024(5) -0.0016(5)
C2 0.0291(7) 0.0223(7) 0.0140(6) -0.0029(5) 0.0040(5) 0.0017(6)
C3 0.0274(7) 0.0389(8) 0.0180(6) -0.0025(6) 0.0073(5) 0.0123(6)
C4 0.0185(6) 0.0485(9) 0.0187(6) 0.0012(6) 0.0079(5) -0.0011(6)
C5 0.0224(6) 0.0278(7) 0.0157(6) 0.0039(5) 0.0043(5) -0.0047(5)
C6 0.0208(6) 0.0235(7) 0.0139(6) 0.0030(5) -0.0015(5) -0.0023(5)
C7 0.0250(7) 0.0315(8) 0.0239(7) -0.0037(6) -0.0012(6) -0.0084(6)
C8 0.0342(8) 0.0400(9) 0.0175(7) 0.0089(6) -0.0019(6) 0.0002(7)
C9 0.0176(6) 0.0220(6) 0.0205(6) 0.0048(5) -0.0009(5) 0.0018(5)
C10 0.0154(6) 0.0167(6) 0.0165(6) -0.0008(5) 0.0014(5) 0.0006(5)
C11 0.0142(6) 0.0185(6) 0.0208(6) -0.0032(5) 0.0020(5) 0.0011(5)
C12 0.0174(6) 0.0286(7) 0.0243(7) 0.0030(6) 0.0039(5) 0.0026(5)
C13 0.0260(7) 0.0338(8) 0.0306(8) 0.0031(6) 0.0103(6) -0.0008(6)
C14 0.0196(7) 0.0334(8) 0.0415(9) -0.0054(7) 0.0136(6) -0.0034(6)
C15 0.0130(6) 0.0331(8) 0.0380(8) -0.0079(6) 0.0006(6) 0.0014(5)
C16 0.0178(6) 0.0257(7) 0.0251(7) -0.0021(6) 0.0003(5) 0.0026(5)
C17 0.0186(6) 0.0169(6) 0.0163(6) -0.0014(5) 0.0010(5) 0.0002(5)
C18 0.0195(6) 0.0204(6) 0.0234(7) -0.0002(5) 0.0044(5) 0.0009(5)
C19 0.0282(7) 0.0225(7) 0.0354(8) 0.0048(6) 0.0082(6) -0.0039(6)
C20 0.0363(8) 0.0169(7) 0.0362(8) 0.0064(6) 0.0041(7) 0.0023(6)
C21 0.0264(7) 0.0223(7) 0.0309(8) 0.0015(6) 0.0032(6) 0.0085(6)
C22 0.0191(6) 0.0217(7) 0.0265(7) 0.0020(5) 0.0052(5) 0.0016(5)
C23 0.0147(6) 0.0161(6) 0.0185(6) -0.0021(5) -0.0002(5) -0.0012(5)
C24 0.0213(6) 0.0191(6) 0.0150(6) -0.0023(5) -0.0006(5) -0.0022(5)
C25 0.0214(6) 0.0193(6) 0.0200(6) -0.0015(5) -0.0069(5) -0.0004(5)
C26 0.0127(6) 0.0201(6) 0.0267(7) -0.0013(5) -0.0033(5) -0.0005(5)
C27 0.0145(6) 0.0172(6) 0.0220(6) 0.0003(5) 0.0004(5) -0.0017(5)
C28 0.0196(6) 0.0179(6) 0.0304(7) -0.0033(5) 0.0028(5) 0.0024(5)
C29 0.0350(8) 0.0305(8) 0.0172(6) -0.0029(6) 0.0063(6) -0.0076(6)
C30 0.0397(9) 0.0262(7) 0.0261(7) 0.0021(6) -0.0145(6) 0.0040(7)
C31 0.0136(6) 0.0310(8) 0.0490(10) -0.0030(7) 0.0002(6) 0.0012(6)
C32 0.0227(7) 0.0233(7) 0.0316(8) 0.0053(6) 0.0057(6) -0.0051(5)

loop_
_atom_type_symbol
_atom_type_description
_atom_type_scat_dispersion_real
_atom_type_scat_dispersion_imag
_atom_type_scat_source
C C 0.0033 0.0016 'International Tables Vol C Tables 4.2.6.8 and 6.1.1.4'
H H 0.0000 0.0000 'International Tables Vol C Tables 4.2.6.8 and 6.1.1.4'
N N 0.0061 0.0033 'International Tables Vol C Tables 4.2.6.8 and 6.1.1.4'
Ti Ti 0.2776 0.4457 'International Tables Vol C Tables 4.2.6.8 and 6.1.1.4'

loop_
_geom_angle_atom_site_label_1
_geom_angle_atom_site_label_2
_geom_angle_atom_site_label_3
_geom_angle
N1 Ti1 C17 98.26(5)
N1 Ti1 C5 99.86(5)
C17 Ti1 C5 133.22(5)
N1 Ti1 C4 131.86(5)
C17 Ti1 C4 107.00(5)
C5 Ti1 C4 34.57(5)
N1 Ti1 C3 123.16(5)
C17 Ti1 C3 77.25(5)
C5 Ti1 C3 56.76(5)
C4 Ti1 C3 33.81(5)
N1 Ti1 C27 110.53(4)
C17 Ti1 C27 130.78(5)
C5 Ti1 C27 80.92(5)
C4 Ti1 C27 82.70(5)
C3 Ti1 C27 114.38(5)
N1 Ti1 C26 133.79(5)
C17 Ti1 C26 97.60(5)
C5 Ti1 C26 100.10(5)
C4 Ti1 C26 83.04(5)
C3 Ti1 C26 102.61(5)
C27 Ti1 C26 34.37(4)
N1 Ti1 C2 89.02(5)
C17 Ti1 C2 81.12(5)
C5 Ti1 C2 56.59(5)
C4 Ti1 C2 56.54(5)
C3 Ti1 C2 34.16(5)
C27 Ti1 C2 136.09(5)
C26 Ti1 C2 136.32(5)
N1 Ti1 C23 79.09(4)
C17 Ti1 C23 126.56(5)
C5 Ti1 C23 99.14(5)
C4 Ti1 C23 113.90(5)
C3 Ti1 C23 147.44(5)
C27 Ti1 C23 34.17(4)
C26 Ti1 C23 56.82(4)
C2 Ti1 C23 150.92(5)
N1 Ti1 C24 79.76(4)
C17 Ti1 C24 92.57(5)
C5 Ti1 C24 132.96(5)
C4 Ti1 C24 137.21(5)
C3 Ti1 C24 155.70(5)
C27 Ti1 C24 56.55(4)
C26 Ti1 C24 56.39(5)
C2 Ti1 C24 166.25(5)
C23 Ti1 C24 34.07(4)
N1 Ti1 C1 75.85(4)
C17 Ti1 C1 113.48(5)
C5 Ti1 C1 34.12(4)
C4 Ti1 C1 56.70(5)
C3 Ti1 C1 56.38(5)
C27 Ti1 C1 111.82(4)
C26 Ti1 C1 134.12(5)
C2 Ti1 C1 33.69(4)
C23 Ti1 C1 117.23(4)
C24 Ti1 C1 146.35(4)
N1 Ti1 C25 110.99(5)
C17 Ti1 C25 76.52(5)
C5 Ti1 C25 133.55(5)
C4 Ti1 C25 114.36(5)
C3 Ti1 C25 122.18(5)
C27 Ti1 C25 56.42(4)
C26 Ti1 C25 33.89(5)
C2 Ti1 C25 151.73(5)
C23 Ti1 C25 56.24(4)
C24 Ti1 C25 33.55(4)
C1 Ti1 C25 167.56(5)
C10 N1 Ti1 145.07(9)
C2 C1 C5 107.17(12)
C2 C1 C6 127.52(12)
C5 C1 C6 125.26(12)
C2 C1 Ti1 72.07(7)
C5 C1 Ti1 70.47(7)
C6 C1 Ti1 124.77(8)
C1 C2 C3 108.34(13)
C1 C2 Ti1 74.23(7)
C3 C2 Ti1 72.37(8)
C1 C2 H2 125.8
C3 C2 H2 125.8
Ti1 C2 H2 119.4
C4 C3 C2 108.28(13)
C4 C3 Ti1 72.63(8)
C2 C3 Ti1 73.47(7)
C4 C3 H3 125.9
C2 C3 H3 125.9
Ti1 C3 H3 119.8
C3 C4 C5 107.91(13)
C3 C4 Ti1 73.56(8)
C5 C4 Ti1 72.33(7)
C3 C4 H4 126.0
C5 C4 H4 126.0
Ti1 C4 H4 119.9
C1 C5 C4 108.20(13)
C1 C5 Ti1 75.41(7)
C4 C5 Ti1 73.10(8)
C1 C5 H5 125.9
C4 C5 H5 125.9
Ti1 C5 H5 117.6
C1 C6 C7 111.06(11)
C1 C6 C8 108.78(11)
C7 C6 C8 108.74(11)
C1 C6 C9 110.13(10)
C7 C6 C9 110.00(11)
C8 C6 C9 108.05(11)
C6 C7 H7A 109.5
C6 C7 H7B 109.5
H7A C7 H7B 109.5
C6 C7 H7C 109.5
H7A C7 H7C 109.5
H7B C7 H7C 109.5
C6 C8 H8A 109.5
C6 C8 H8B 109.5
H8A C8 H8B 109.5
C6 C8 H8C 109.5
H8A C8 H8C 109.5
H8B C8 H8C 109.5
C10 C9 C6 107.89(10)
C10 C9 H9A 110.1
C6 C9 H9A 110.1
C10 C9 H9B 110.1
C6 C9 H9B 110.1
H9A C9 H9B 108.4
N1 C10 C11 121.69(12)
N1 C10 C9 117.82(11)
C11 C10 C9 120.24(11)
C12 C11 C16 117.94(12)
C12 C11 C10 119.11(11)
C16 C11 C10 122.95(12)
C13 C12 C11 121.07(13)
C13 C12 H12 119.5
C11 C12 H12 119.5
C12 C13 C14 120.33(14)
C12 C13 H13 119.8
C14 C13 H13 119.8
C15 C14 C13 119.63(13)
C15 C14 H14 120.2
C13 C14 H14 120.2
C14 C15 C16 120.42(13)
C14 C15 H15 119.8
C16 C15 H15 119.8
C15 C16 C11 120.61(13)
C15 C16 H16 119.7
C11 C16 H16 119.7
C18 C17 C22 114.74(12)
C18 C17 Ti1 119.63(9)
C22 C17 Ti1 125.62(10)
C19 C18 C17 122.43(13)
C19 C18 H18 118.8
C17 C18 H18 118.8
C20 C19 C18 120.63(13)
C20 C19 H19 119.7
C18 C19 H19 119.7
C19 C20 C21 118.93(13)
C19 C20 H20 120.5
C21 C20 H20 120.5
C20 C21 C22 119.85(13)
C20 C21 H21 120.1
C22 C21 H21 120.1
C21 C22 C17 123.42(13)
C21 C22 H22 118.3
C17 C22 H22 118.3
C27 C23 C24 107.82(11)
C27 C23 C28 126.63(12)
C24 C23 C28 125.18(12)
C27 C23 Ti1 72.59(7)
C24 C23 Ti1 73.61(7)
C28 C23 Ti1 124.97(9)
C25 C24 C23 108.31(11)
C25 C24 C29 125.04(12)
C23 C24 C29 126.48(12)
C25 C24 Ti1 73.93(7)
C23 C24 Ti1 72.32(7)
C29 C24 Ti1 123.35(9)
C24 C25 C26 108.07(12)
C24 C25 C30 124.97(13)
C26 C25 C30 125.97(13)
C24 C25 Ti1 72.52(7)
C26 C25 Ti1 71.47(7)
C30 C25 Ti1 130.58(10)
C25 C26 C27 107.91(11)
C25 C26 C31 124.65(13)
C27 C26 C31 126.67(13)
C25 C26 Ti1 74.64(7)
C27 C26 Ti1 72.72(7)
C31 C26 Ti1 126.36(10)
C23 C27 C26 107.85(11)
C23 C27 C32 125.26(12)
C26 C27 C32 126.09(12)
C23 C27 Ti1 73.24(7)
C26 C27 Ti1 72.91(7)
C32 C27 Ti1 127.57(9)
C23 C28 H28A 109.5
C23 C28 H28B 109.5
H28A C28 H28B 109.5
C23 C28 H28C 109.5
H28A C28 H28C 109.5
H28B C28 H28C 109.5
C24 C29 H29A 109.5
C24 C29 H29B 109.5
H29A C29 H29B 109.5
C24 C29 H29C 109.5
H29A C29 H29C 109.5
H29B C29 H29C 109.5
C25 C30 H30A 109.5
C25 C30 H30B 109.5
H30A C30 H30B 109.5
C25 C30 H30C 109.5
H30A C30 H30C 109.5
H30B C30 H30C 109.5
C26 C31 H31A 109.5
C26 C31 H31B 109.5
H31A C31 H31B 109.5
C26 C31 H31C 109.5
H31A C31 H31C 109.5
H31B C31 H31C 109.5
C27 C32 H32A 109.5
C27 C32 H32B 109.5
H32A C32 H32B 109.5
C27 C32 H32C 109.5
H32A C32 H32C 109.5
H32B C32 H32C 109.5

loop_
_geom_bond_atom_site_label_1
_geom_bond_atom_site_label_2
_geom_bond_distance
Ti1 N1 1.9228(10)
Ti1 C17 2.2005(13)
Ti1 C5 2.3804(13)
Ti1 C4 2.3904(14)
Ti1 C3 2.4022(14)
Ti1 C27 2.4092(13)
Ti1 C26 2.4116(13)
Ti1 C2 2.4164(13)
Ti1 C23 2.4176(13)
Ti1 C24 2.4344(13)
Ti1 C1 2.4442(12)
Ti1 C25 2.4526(13)
N1 C10 1.2708(16)
C1 C2 1.4090(19)
C1 C5 1.4167(18)
C1 C6 1.5136(18)
C2 C3 1.415(2)
C2 H2 0.9500
C3 C4 1.394(2)
C3 H3 0.9500
C4 C5 1.418(2)
C4 H4 0.9500
C5 H5 0.9500
C6 C7 1.5283(19)
C6 C8 1.5341(18)
C6 C9 1.5548(19)
C7 H7A 0.9800
C7 H7B 0.9800
C7 H7C 0.9800
C8 H8A 0.9800
C8 H8B 0.9800
C8 H8C 0.9800
C9 C10 1.5157(17)
C9 H9A 0.9900
C9 H9B 0.9900
C10 C11 1.5000(17)
C11 C12 1.3976(19)
C11 C16 1.4009(18)
C12 C13 1.3835(19)
C12 H12 0.9500
C13 C14 1.387(2)
C13 H13 0.9500
C14 C15 1.377(2)
C14 H14 0.9500
C15 C16 1.394(2)
C15 H15 0.9500
C16 H16 0.9500
C17 C18 1.4031(18)
C17 C22 1.4107(18)
C18 C19 1.3948(19)
C18 H18 0.9500
C19 C20 1.384(2)
C19 H19 0.9500
C20 C21 1.384(2)
C20 H20 0.9500
C21 C22 1.3861(19)
C21 H21 0.9500
C22 H22 0.9500
C23 C27 1.4181(18)
C23 C24 1.4214(18)
C23 C28 1.4984(17)
C24 C25 1.4106(19)
C24 C29 1.4997(19)
C25 C26 1.4184(19)
C25 C30 1.5020(19)
C26 C27 1.4246(18)
C26 C31 1.5060(18)
C27 C32 1.5021(18)
C28 H28A 0.9800
C28 H28B 0.9800
C28 H28C 0.9800
C29 H29A 0.9800
C29 H29B 0.9800
C29 H29C 0.9800
C30 H30A 0.9800
C30 H30B 0.9800
C30 H30C 0.9800
C31 H31A 0.9800
C31 H31B 0.9800
C31 H31C 0.9800
C32 H32A 0.9800
C32 H32B 0.9800
C32 H32C 0.9800

loop_
_geom_torsion_atom_site_label_1
_geom_torsion_atom_site_label_2
_geom_torsion_atom_site_label_3
_geom_torsion_atom_site_label_4
_geom_torsion
C17 Ti1 N1 C10 -141.81(16)
C5 Ti1 N1 C10 -5.12(17)
C4 Ti1 N1 C10 -20.03(19)
C3 Ti1 N1 C10 -61.68(18)
C27 Ti1 N1 C10 78.80(17)
C26 Ti1 N1 C10 109.27(16)
C2 Ti1 N1 C10 -60.93(16)
C23 Ti1 N1 C10 92.39(16)
C24 Ti1 N1 C10 127.06(17)
C1 Ti1 N1 C10 -29.56(16)
C25 Ti1 N1 C10 139.53(16)
N1 Ti1 C1 C2 -110.26(8)
C17 Ti1 C1 C2 -17.27(9)
C5 Ti1 C1 C2 116.35(12)
C4 Ti1 C1 C2 78.23(9)
C3 Ti1 C1 C2 37.43(8)
C27 Ti1 C1 C2 142.96(8)
C26 Ti1 C1 C2 111.19(9)
C23 Ti1 C1 C2 -179.81(8)
C24 Ti1 C1 C2 -155.07(9)
C25 Ti1 C1 C2 124.8(2)
N1 Ti1 C1 C5 133.39(9)
C17 Ti1 C1 C5 -133.62(8)
C4 Ti1 C1 C5 -38.12(8)
C3 Ti1 C1 C5 -78.92(9)
C27 Ti1 C1 C5 26.61(9)
C26 Ti1 C1 C5 -5.16(11)
C2 Ti1 C1 C5 -116.35(12)
C23 Ti1 C1 C5 63.84(9)
C24 Ti1 C1 C5 88.58(11)
C25 Ti1 C1 C5 8.5(2)
N1 Ti1 C1 C6 13.43(10)
C17 Ti1 C1 C6 106.41(11)
C5 Ti1 C1 C6 -119.97(14)
C4 Ti1 C1 C6 -158.09(13)
C3 Ti1 C1 C6 161.11(13)
C27 Ti1 C1 C6 -93.35(11)
C26 Ti1 C1 C6 -125.13(10)
C2 Ti1 C1 C6 123.68(14)
C23 Ti1 C1 C6 -56.13(12)
C24 Ti1 C1 C6 -31.38(15)
C25 Ti1 C1 C6 -111.5(2)
C5 C1 C2 C3 -2.72(14)
C6 C1 C2 C3 174.68(12)
Ti1 C1 C2 C3 -64.84(9)
C5 C1 C2 Ti1 62.12(9)
C6 C1 C2 Ti1 -120.48(12)
N1 Ti1 C2 C1 65.48(8)
C17 Ti1 C2 C1 164.00(8)
C5 Ti1 C2 C1 -37.03(7)
C4 Ti1 C2 C1 -78.75(9)
C3 Ti1 C2 C1 -115.65(12)
C27 Ti1 C2 C1 -53.73(10)
C26 Ti1 C2 C1 -104.28(9)
C23 Ti1 C2 C1 0.34(14)
C24 Ti1 C2 C1 100.6(2)
C25 Ti1 C2 C1 -158.08(9)
N1 Ti1 C2 C3 -178.87(9)
C17 Ti1 C2 C3 -80.35(9)
C5 Ti1 C2 C3 78.62(9)
C4 Ti1 C2 C3 36.90(9)
C27 Ti1 C2 C3 61.92(11)
C26 Ti1 C2 C3 11.37(12)
C23 Ti1 C2 C3 115.99(11)
C24 Ti1 C2 C3 -143.76(18)
C1 Ti1 C2 C3 115.65(12)
C25 Ti1 C2 C3 -42.43(14)
C1 C2 C3 C4 1.27(15)
Ti1 C2 C3 C4 -64.79(10)
C1 C2 C3 Ti1 66.06(9)
N1 Ti1 C3 C4 117.17(9)
C17 Ti1 C3 C4 -151.21(9)
C5 Ti1 C3 C4 37.76(8)
C27 Ti1 C3 C4 -21.96(10)
C26 Ti1 C3 C4 -56.15(9)
C2 Ti1 C3 C4 115.83(12)
C23 Ti1 C3 C4 -9.92(14)
C24 Ti1 C3 C4 -84.14(14)
C1 Ti1 C3 C4 78.92(9)
C25 Ti1 C3 C4 -86.35(10)
N1 Ti1 C3 C2 1.35(11)
C17 Ti1 C3 C2 92.96(9)
C5 Ti1 C3 C2 -78.07(9)
C4 Ti1 C3 C2 -115.83(12)
C27 Ti1 C3 C2 -137.79(8)
C26 Ti1 C3 C2 -171.98(8)
C23 Ti1 C3 C2 -125.74(10)
C24 Ti1 C3 C2 160.03(10)
C1 Ti1 C3 C2 -36.91(8)
C25 Ti1 C3 C2 157.82(8)
C2 C3 C4 C5 0.68(16)
Ti1 C3 C4 C5 -64.66(10)
C2 C3 C4 Ti1 65.34(9)
N1 Ti1 C4 C3 -88.98(10)
C17 Ti1 C4 C3 29.42(10)
C5 Ti1 C4 C3 -115.50(13)
C27 Ti1 C4 C3 159.92(9)
C26 Ti1 C4 C3 125.27(9)
C2 Ti1 C4 C3 -37.28(8)
C23 Ti1 C4 C3 174.18(8)
C24 Ti1 C4 C3 142.95(9)
C1 Ti1 C4 C3 -77.90(9)
C25 Ti1 C4 C3 111.99(9)
N1 Ti1 C4 C5 26.52(12)
C17 Ti1 C4 C5 144.92(8)
C3 Ti1 C4 C5 115.50(13)
C27 Ti1 C4 C5 -84.58(9)
C26 Ti1 C4 C5 -119.23(9)
C2 Ti1 C4 C5 78.22(9)
C23 Ti1 C4 C5 -70.31(9)
C24 Ti1 C4 C5 -101.55(10)
C1 Ti1 C4 C5 37.60(8)
C25 Ti1 C4 C5 -132.51(8)
C2 C1 C5 C4 3.14(14)
C6 C1 C5 C4 -174.33(12)
Ti1 C1 C5 C4 66.31(9)
C2 C1 C5 Ti1 -63.17(9)
C6 C1 C5 Ti1 119.36(12)
C3 C4 C5 C1 -2.38(15)
Ti1 C4 C5 C1 -67.84(9)
C3 C4 C5 Ti1 65.47(10)
N1 Ti1 C5 C1 -45.66(9)
C17 Ti1 C5 C1 65.66(10)
C4 Ti1 C5 C1 114.61(12)
C3 Ti1 C5 C1 77.71(9)
C27 Ti1 C5 C1 -155.09(8)
C26 Ti1 C5 C1 176.24(8)
C2 Ti1 C5 C1 36.55(8)
C23 Ti1 C5 C1 -126.06(8)
C24 Ti1 C5 C1 -130.80(8)
C25 Ti1 C5 C1 -177.49(7)
N1 Ti1 C5 C4 -160.27(9)
C17 Ti1 C5 C4 -48.95(11)
C3 Ti1 C5 C4 -36.91(9)
C27 Ti1 C5 C4 90.29(9)
C26 Ti1 C5 C4 61.63(9)
C2 Ti1 C5 C4 -78.06(9)
C23 Ti1 C5 C4 119.32(9)
C24 Ti1 C5 C4 114.58(9)
C1 Ti1 C5 C4 -114.61(13)
C25 Ti1 C5 C4 67.90(11)
C2 C1 C6 C7 -3.71(18)
C5 C1 C6 C7 173.24(12)
Ti1 C1 C6 C7 -97.19(12)
C2 C1 C6 C8 -123.36(14)
C5 C1 C6 C8 53.59(17)
Ti1 C1 C6 C8 143.17(10)
C2 C1 C6 C9 118.40(14)
C5 C1 C6 C9 -64.65(16)
Ti1 C1 C6 C9 24.92(15)
C1 C6 C9 C10 -63.81(13)
C7 C6 C9 C10 58.92(13)
C8 C6 C9 C10 177.49(11)
Ti1 N1 C10 C11 171.10(11)
Ti1 N1 C10 C9 -3.2(2)
C6 C9 C10 N1 61.64(15)
C6 C9 C10 C11 -112.70(12)
N1 C10 C11 C12 9.35(19)
C9 C10 C11 C12 -176.54(12)
N1 C10 C11 C16 -171.40(13)
C9 C10 C11 C16 2.71(19)
C16 C11 C12 C13 0.2(2)
C10 C11 C12 C13 179.48(13)
C11 C12 C13 C14 -0.1(2)
C12 C13 C14 C15 -0.1(2)
C13 C14 C15 C16 0.2(2)
C14 C15 C16 C11 0.0(2)
C12 C11 C16 C15 -0.1(2)
C10 C11 C16 C15 -179.41(13)
N1 Ti1 C17 C18 -1.63(11)
C5 Ti1 C17 C18 -113.59(11)
C4 Ti1 C17 C18 -140.17(10)
C3 Ti1 C17 C18 -123.90(11)
C27 Ti1 C17 C18 124.77(10)
C26 Ti1 C17 C18 134.82(10)
C2 Ti1 C17 C18 -89.32(11)
C23 Ti1 C17 C18 80.87(11)
C24 Ti1 C17 C18 78.40(11)
C1 Ti1 C17 C18 -79.72(11)
C25 Ti1 C17 C18 108.09(11)
N1 Ti1 C17 C22 176.96(11)
C5 Ti1 C17 C22 65.00(13)
C4 Ti1 C17 C22 38.41(12)
C3 Ti1 C17 C22 54.69(11)
C27 Ti1 C17 C22 -56.65(13)
C26 Ti1 C17 C22 -46.59(12)
C2 Ti1 C17 C22 89.26(12)
C23 Ti1 C17 C22 -100.54(12)
C24 Ti1 C17 C22 -103.02(11)
C1 Ti1 C17 C22 98.86(12)
C25 Ti1 C17 C22 -73.32(11)
C22 C17 C18 C19 0.1(2)
Ti1 C17 C18 C19 178.87(11)
C17 C18 C19 C20 0.5(2)
C18 C19 C20 C21 -0.5(2)
C19 C20 C21 C22 -0.2(2)
C20 C21 C22 C17 0.8(2)
C18 C17 C22 C21 -0.8(2)
Ti1 C17 C22 C21 -179.43(11)
N1 Ti1 C23 C27 -156.93(8)
C17 Ti1 C23 C27 110.82(8)
C5 Ti1 C23 C27 -58.56(8)
C4 Ti1 C23 C27 -25.80(9)
C3 Ti1 C23 C27 -19.78(12)
C26 Ti1 C23 C27 37.58(7)
C2 Ti1 C23 C27 -89.43(11)
C24 Ti1 C23 C27 115.24(11)
C1 Ti1 C23 C27 -89.22(8)
C25 Ti1 C23 C27 78.48(8)
N1 Ti1 C23 C24 87.83(8)
C17 Ti1 C23 C24 -4.42(9)
C5 Ti1 C23 C24 -173.80(7)
C4 Ti1 C23 C24 -141.04(8)
C3 Ti1 C23 C24 -135.02(9)
C27 Ti1 C23 C24 -115.24(11)
C26 Ti1 C23 C24 -77.66(8)
C2 Ti1 C23 C24 155.32(9)
C1 Ti1 C23 C24 155.54(7)
C25 Ti1 C23 C24 -36.77(7)
N1 Ti1 C23 C28 -33.99(11)
C17 Ti1 C23 C28 -126.24(11)
C5 Ti1 C23 C28 64.38(11)
C4 Ti1 C23 C28 97.14(11)
C3 Ti1 C23 C28 103.16(13)
C27 Ti1 C23 C28 122.94(14)
C26 Ti1 C23 C28 160.52(13)
C2 Ti1 C23 C28 33.51(16)
C24 Ti1 C23 C28 -121.82(14)
C1 Ti1 C23 C28 33.72(12)
C25 Ti1 C23 C28 -158.58(13)
C27 C23 C24 C25 0.66(14)
C28 C23 C24 C25 -172.72(12)
Ti1 C23 C24 C25 65.70(9)
C27 C23 C24 C29 176.16(12)
C28 C23 C24 C29 2.8(2)
Ti1 C23 C24 C29 -118.81(13)
C27 C23 C24 Ti1 -65.04(9)
C28 C23 C24 Ti1 121.58(12)
N1 Ti1 C24 C25 158.60(8)
C17 Ti1 C24 C25 60.66(8)
C5 Ti1 C24 C25 -107.41(9)
C4 Ti1 C24 C25 -57.98(11)
C3 Ti1 C24 C25 -3.40(16)
C27 Ti1 C24 C25 -78.28(8)
C26 Ti1 C24 C25 -36.76(8)
C2 Ti1 C24 C25 122.83(19)
C23 Ti1 C24 C25 -115.79(11)
C1 Ti1 C24 C25 -157.43(8)
N1 Ti1 C24 C23 -85.62(8)
C17 Ti1 C24 C23 176.44(8)
C5 Ti1 C24 C23 8.37(10)
C4 Ti1 C24 C23 57.81(10)
C3 Ti1 C24 C23 112.39(13)
C27 Ti1 C24 C23 37.51(7)
C26 Ti1 C24 C23 79.03(8)
C2 Ti1 C24 C23 -121.38(19)
C1 Ti1 C24 C23 -41.64(11)
C25 Ti1 C24 C23 115.79(11)
N1 Ti1 C24 C29 36.87(11)
C17 Ti1 C24 C29 -61.06(11)
C5 Ti1 C24 C29 130.87(11)
C4 Ti1 C24 C29 -179.70(10)
C3 Ti1 C24 C29 -125.12(14)
C27 Ti1 C24 C29 160.00(13)
C26 Ti1 C24 C29 -158.48(13)
C2 Ti1 C24 C29 1.1(3)
C23 Ti1 C24 C29 122.49(14)
C1 Ti1 C24 C29 80.85(14)
C25 Ti1 C24 C29 -121.72(15)
C23 C24 C25 C26 -1.60(15)
C29 C24 C25 C26 -177.17(12)
Ti1 C24 C25 C26 63.04(9)
C23 C24 C25 C30 167.63(13)
C29 C24 C25 C30 -7.9(2)
Ti1 C24 C25 C30 -127.73(14)
C23 C24 C25 Ti1 -64.64(9)
C29 C24 C25 Ti1 119.79(13)
N1 Ti1 C25 C24 -22.62(9)
C17 Ti1 C25 C24 -116.43(8)
C5 Ti1 C25 C24 105.53(9)
C4 Ti1 C25 C24 140.78(8)
C3 Ti1 C25 C24 178.35(8)
C27 Ti1 C25 C24 78.69(8)
C26 Ti1 C25 C24 116.66(11)
C2 Ti1 C25 C24 -155.06(10)
C23 Ti1 C25 C24 37.35(7)
C1 Ti1 C25 C24 99.0(2)
N1 Ti1 C25 C26 -139.28(8)
C17 Ti1 C25 C26 126.92(9)
C5 Ti1 C25 C26 -11.12(11)
C4 Ti1 C25 C26 24.13(9)
C3 Ti1 C25 C26 61.69(10)
C27 Ti1 C25 C26 -37.96(7)
C2 Ti1 C25 C26 88.28(12)
C23 Ti1 C25 C26 -79.31(8)
C24 Ti1 C25 C26 -116.66(11)
C1 Ti1 C25 C26 -17.7(2)
N1 Ti1 C25 C30 98.81(14)
C17 Ti1 C25 C30 5.01(14)
C5 Ti1 C25 C30 -133.04(13)
C4 Ti1 C25 C30 -97.78(14)
C3 Ti1 C25 C30 -60.22(15)
C27 Ti1 C25 C30 -159.88(16)
C26 Ti1 C25 C30 -121.91(17)
C2 Ti1 C25 C30 -33.6(2)
C23 Ti1 C25 C30 158.78(16)
C24 Ti1 C25 C30 121.43(17)
C1 Ti1 C25 C30 -139.6(2)
C24 C25 C26 C27 1.91(15)
C30 C25 C26 C27 -167.18(13)
Ti1 C25 C26 C27 65.64(9)
C24 C25 C26 C31 172.39(13)
C30 C25 C26 C31 3.3(2)
Ti1 C25 C26 C31 -123.89(14)
C24 C25 C26 Ti1 -63.72(9)
C30 C25 C26 Ti1 127.19(14)
N1 Ti1 C26 C25 57.53(10)
C17 Ti1 C26 C25 -51.66(8)
C5 Ti1 C26 C25 171.83(8)
C4 Ti1 C26 C25 -157.97(9)
C3 Ti1 C26 C25 -130.22(8)
C27 Ti1 C26 C25 114.80(11)
C2 Ti1 C26 C25 -136.73(8)
C23 Ti1 C26 C25 77.45(8)
C24 Ti1 C26 C25 36.38(8)
C1 Ti1 C26 C25 174.77(7)
N1 Ti1 C26 C27 -57.27(10)
C17 Ti1 C26 C27 -166.46(8)
C5 Ti1 C26 C27 57.03(8)
C4 Ti1 C26 C27 87.23(8)
C3 Ti1 C26 C27 114.98(8)
C2 Ti1 C26 C27 108.47(9)
C23 Ti1 C26 C27 -37.35(7)
C24 Ti1 C26 C27 -78.43(8)
C1 Ti1 C26 C27 59.97(10)
C25 Ti1 C26 C27 -114.80(11)
N1 Ti1 C26 C31 179.53(11)
C17 Ti1 C26 C31 70.34(13)
C5 Ti1 C26 C31 -66.17(13)
C4 Ti1 C26 C31 -35.97(13)
C3 Ti1 C26 C31 -8.22(13)
C27 Ti1 C26 C31 -123.20(16)
C2 Ti1 C26 C31 -14.73(15)
C23 Ti1 C26 C31 -160.55(14)
C24 Ti1 C26 C31 158.37(14)
C1 Ti1 C26 C31 -63.23(14)
C25 Ti1 C26 C31 122.00(16)
C24 C23 C27 C26 0.52(14)
C28 C23 C27 C26 173.78(12)
Ti1 C23 C27 C26 -65.20(9)
C24 C23 C27 C32 -169.75(12)
C28 C23 C27 C32 3.5(2)
Ti1 C23 C27 C32 124.54(13)
C24 C23 C27 Ti1 65.71(9)
C28 C23 C27 Ti1 -121.03(13)
C25 C26 C27 C23 -1.50(14)
C31 C26 C27 C23 -171.73(13)
Ti1 C26 C27 C23 65.41(9)
C25 C26 C27 C32 168.66(13)
C31 C26 C27 C32 -1.6(2)
Ti1 C26 C27 C32 -124.42(14)
C25 C26 C27 Ti1 -66.91(9)
C31 C26 C27 Ti1 122.86(14)
N1 Ti1 C27 C23 24.26(8)
C17 Ti1 C27 C23 -97.47(8)
C5 Ti1 C27 C23 121.46(8)
C4 Ti1 C27 C23 156.35(8)
C3 Ti1 C27 C23 168.46(7)
C26 Ti1 C27 C23 -115.31(11)
C2 Ti1 C27 C23 135.52(8)
C24 Ti1 C27 C23 -37.39(7)
C1 Ti1 C27 C23 106.71(8)
C25 Ti1 C27 C23 -77.90(8)
N1 Ti1 C27 C26 139.57(8)
C17 Ti1 C27 C26 17.85(10)
C5 Ti1 C27 C26 -123.23(8)
C4 Ti1 C27 C26 -88.33(8)
C3 Ti1 C27 C26 -76.22(9)
C2 Ti1 C27 C26 -109.17(9)
C23 Ti1 C27 C26 115.31(11)
C24 Ti1 C27 C26 77.92(8)
C1 Ti1 C27 C26 -137.97(8)
C25 Ti1 C27 C26 37.42(8)
N1 Ti1 C27 C32 -97.67(11)
C17 Ti1 C27 C32 140.60(11)
C5 Ti1 C27 C32 -0.48(11)
C4 Ti1 C27 C32 34.42(11)
C3 Ti1 C27 C32 46.53(12)
C26 Ti1 C27 C32 122.76(15)
C2 Ti1 C27 C32 13.59(14)
C23 Ti1 C27 C32 -121.93(14)
C24 Ti1 C27 C32 -159.32(13)
C1 Ti1 C27 C32 -15.22(12)
C25 Ti1 C27 C32 160.17(13)
